data_8106603
loop_
_publ_author_name
'Zhang, Chang-Hu'

_publ_section_title
;
 Crystal structure of
 2-amino-4-(4-isopropyl-phenyl)-3-cyano-5-oxo-4H,5H-pyrano[3,2-c]chromene,
 C22H18N2O3
;
_journal_issue 4
_journal_name_full 'Zeitschrift f\"ur Kristallographie - New Crystal Structures'
_journal_page_first 565
_journal_page_last 566
_journal_paper_doi 10.1515/ncrs-2016-0340
_journal_volume 232
_journal_year 2017
_chemical_formula_moiety 'C22 H18 N2 O3'
_chemical_formula_sum 'C22 H18 N2 O3'
_chemical_formula_weight 358.38
_space_group_crystal_system orthorhombic
_space_group_IT_number 61
_space_group_name_Hall '-P 2ac 2ab'
_space_group_name_H-M_alt 'P b c a'
_atom_sites_solution_hydrogens mixed
_cell_angle_alpha 90
_cell_angle_beta 90
_cell_angle_gamma 90
_cell_formula_units_Z 8
_cell_length_a 14.8532(7)
_cell_length_b 11.3579(6)
_cell_length_c 22.1712(18)
_cell_measurement_reflns_used 2330
_cell_measurement_temperature 293(2)
_cell_measurement_theta_max 27.3060
_cell_measurement_theta_min 2.7960
_cell_volume 3740.3(4)
_computing_cell_refinement
;
CrysAlisPro, Agilent Technologies,
Version 1.171.36.28 (release 01-02-2013 CrysAlis171 .NET)
(compiled Feb  1 2013,16:14:44)
;
_computing_data_collection
;
CrysAlisPro, Agilent Technologies,
Version 1.171.36.28 (release 01-02-2013 CrysAlis171 .NET)
(compiled Feb  1 2013,16:14:44)
;
_computing_data_reduction
;
CrysAlisPro, Agilent Technologies,
Version 1.171.36.28 (release 01-02-2013 CrysAlis171 .NET)
(compiled Feb  1 2013,16:14:44)
;
_computing_molecular_graphics 'Olex2 (Dolomanov et al., 2009)'
_computing_publication_material 'Olex2 (Dolomanov et al., 2009)'
_computing_structure_refinement 'ShelXL (Sheldrick, 2015)'
_diffrn_ambient_temperature 293(2)
_diffrn_detector_area_resol_mean 16.2083
_diffrn_measured_fraction_theta_full 0.999
_diffrn_measured_fraction_theta_max 0.999
_diffrn_measurement_details
;
#__ type_ start__ end____ width___ exp.time_
  1 omega  -37.00   85.00   1.0000   44.5600
omega____ theta____ kappa____ phi______ frames
    -       17.7193    0.0000    0.0000 122

#__ type_ start__ end____ width___ exp.time_
  2 omega  -25.00    2.00   1.0000   44.5600
omega____ theta____ kappa____ phi______ frames
    -      -19.2818  -99.0000  -90.0000 27
;
_diffrn_measurement_device_type 'Xcalibur, Eos'
_diffrn_measurement_method '\w scans'
_diffrn_orient_matrix_UB_11 0.0199234000
_diffrn_orient_matrix_UB_12 0.0204932000
_diffrn_orient_matrix_UB_13 -0.0271442000
_diffrn_orient_matrix_UB_21 0.0355141000
_diffrn_orient_matrix_UB_22 0.0257930000
_diffrn_orient_matrix_UB_23 0.0168055000
_diffrn_orient_matrix_UB_31 0.0249409000
_diffrn_orient_matrix_UB_32 -0.0530203000
_diffrn_orient_matrix_UB_33 -0.0023072000
_diffrn_radiation_monochromator graphite
_diffrn_radiation_type MoK\a
_diffrn_radiation_wavelength 0.71073
_diffrn_reflns_av_R_equivalents 0.0323
_diffrn_reflns_av_unetI/netI 0.0405
_diffrn_reflns_Laue_measured_fraction_full 0.999
_diffrn_reflns_Laue_measured_fraction_max 0.999
_diffrn_reflns_limit_h_max 9
_diffrn_reflns_limit_h_min -17
_diffrn_reflns_limit_k_max 8
_diffrn_reflns_limit_k_min -13
_diffrn_reflns_limit_l_max 26
_diffrn_reflns_limit_l_min -13
_diffrn_reflns_number 8867
_diffrn_reflns_point_group_measured_fraction_full 0.999
_diffrn_reflns_point_group_measured_fraction_max 0.999
_diffrn_reflns_theta_full 25.000
_diffrn_reflns_theta_max 25.000
_diffrn_reflns_theta_min 2.437
_diffrn_source 'Enhance (Mo) X-ray Source'
_exptl_absorpt_coefficient_mu 0.086
_exptl_absorpt_correction_T_max 1.00000
_exptl_absorpt_correction_T_min 0.68330
_exptl_absorpt_correction_type multi-scan
_exptl_absorpt_process_details
;
CrysAlisPro, Agilent Technologies,
Version 1.171.36.28 (release 01-02-2013 CrysAlis171 .NET)
(compiled Feb  1 2013,16:14:44)
Empirical absorption correction using spherical harmonics,
 implemented in SCALE3 ABSPACK scaling algorithm.
;
_exptl_crystal_colour colourless
_exptl_crystal_density_diffrn 1.273
_exptl_crystal_description block
_exptl_crystal_F_000 1504
_exptl_crystal_size_max 0.28
_exptl_crystal_size_mid 0.21
_exptl_crystal_size_min 0.13
_refine_diff_density_max 0.241
_refine_diff_density_min -0.251
_refine_diff_density_rms 0.047
_refine_ls_extinction_coef .
_refine_ls_extinction_method none
_refine_ls_goodness_of_fit_ref 1.040
_refine_ls_hydrogen_treatment constr
_refine_ls_matrix_type full
_refine_ls_number_parameters 268
_refine_ls_number_reflns 3299
_refine_ls_number_restraints 45
_refine_ls_restrained_S_all 1.156
_refine_ls_R_factor_all 0.0907
_refine_ls_R_factor_gt 0.0596
_refine_ls_shift/su_max 0.000
_refine_ls_shift/su_mean 0.000
_refine_ls_structure_factor_coef Fsqd
_refine_ls_weighting_details 'w=1/[\s^2^(Fo^2^)+(0.0677P)^2^+2.3236P] where P=(Fo^2^+2Fc^2^)/3'
_refine_ls_weighting_scheme calc
_refine_ls_wR_factor_gt 0.1440
_refine_ls_wR_factor_ref 0.1653
_reflns_Friedel_coverage 0.000
_reflns_Friedel_fraction_full .
_reflns_Friedel_fraction_max .
_reflns_number_gt 2256
_reflns_number_total 3299
_reflns_threshold_expression 'I > 2\s(I)'
_cod_data_source_file suppl_ncrs-2016-0340_suppl.cif
_cod_data_source_block a
_cod_database_code 8106603
_chemical_oxdiff_formula CHON
_shelx_space_group_comment
;
The symmetry employed for this shelxl refinement is uniquely defined
by the following loop, which should always be used as a source of
symmetry information in preference to the above space-group names.
They are only intended as comments.
;
_reflns_odcompleteness_completeness 99.79
_reflns_odcompleteness_iscentric 1
_reflns_odcompleteness_theta 26.32
_olex2_refinement_description
;
1. Fixed Uiso
 At 1.2 times of:
  All C(H) groups, All C(H,H) groups, All N(H,H) groups
 At 1.5 times of:
  All C(H,H,H) groups
2. Restrained distances
 C21B-C20 = C22A-C20 = C22B-C20 = C21A-C20
 1.5 with sigma of 0.01
 C20-H20
 0.98 with sigma of 0.01
3. Restrained planarity
 C1, C2, C3, C4, C5, O1, N1
 with sigma of 0.01
4. Uiso/Uaniso restraints and constraints
C20 \\sim C21B \\sim C22B \\sim C21A \\sim C22A: within 2A with sigma of 0.01
and sigma for terminal atoms of 0.02
5. Others
 Sof(H20A)=Sof(C21B)=Sof(H21A)=Sof(H21B)=Sof(H21C)=Sof(C22B)=Sof(H22A)=
 Sof(H22B)=Sof(H22C)=1-FVAR(1)
 Sof(H20)=Sof(C21A)=Sof(H21D)=Sof(H21E)=Sof(H21F)=Sof(C22A)=Sof(H22D)=
 Sof(H22E)=Sof(H22F)=FVAR(1)
6.a Riding coordinates:
 C20(H20)
6.b Rotating group:
 N1(H1A,H1B)
6.c Ternary CH refined with riding coordinates:
 C3(H3), C20(H20A)
6.d Aromatic/amide H refined with riding coordinates:
 C9(H9), C10(H10), C11(H11), C12(H12), C15(H15), C16(H16), C18(H18), C19(H19)
6.e Idealised Me refined as rotating group:
 C21B(H21A,H21B,H21C), C22B(H22A,H22B,H22C), C21A(H21D,H21E,H21F), C22A(H22D,
 H22E,H22F)
;
_shelx_shelxl_version_number 2014/7
_olex2_submission_special_instructions 'No special instructions were received'

loop_
_space_group_symop_operation_xyz
'x, y, z'
'-x+1/2, -y, z+1/2'
'-x, y+1/2, -z+1/2'
'x+1/2, -y+1/2, -z'
'-x, -y, -z'
'x-1/2, y, -z-1/2'
'x, -y-1/2, z-1/2'
'-x-1/2, y-1/2, z'

loop_
_atom_site_label
_atom_site_type_symbol
_atom_site_fract_x
_atom_site_fract_y
_atom_site_fract_z
_atom_site_U_iso_or_equiv
_atom_site_adp_type
_atom_site_occupancy
_atom_site_site_symmetry_order
_atom_site_calc_flag
_atom_site_refinement_flags_posn
_atom_site_refinement_flags_adp
_atom_site_refinement_flags_occupancy
_atom_site_disorder_assembly
_atom_site_disorder_group
C1 C 0.14089(17) 0.6946(2) 0.06000(9) 0.0357(6) Uani 1 1 d . . . . .
C2 C 0.07861(17) 0.7806(2) 0.05626(8) 0.0353(6) Uani 1 1 d . . . . .
C3 C -0.02137(16) 0.7621(2) 0.06168(10) 0.0350(6) Uani 1 1 d . . . . .
H3 H -0.0502 0.7903 0.0246 0.042 Uiso 1 1 calc R . . . .
C4 C -0.03804(16) 0.6312(2) 0.06736(10) 0.0333(6) Uani 1 1 d . . . . .
C5 C 0.02782(16) 0.5523(2) 0.07542(10) 0.0317(6) Uani 1 1 d . . . . .
C6 C -0.12938(18) 0.5891(2) 0.06115(13) 0.0422(7) Uani 1 1 d . . . . .
C7 C -0.07789(18) 0.3941(2) 0.08643(12) 0.0405(6) Uani 1 1 d . . . . .
C8 C 0.01098(17) 0.4295(2) 0.08677(11) 0.0336(6) Uani 1 1 d . . . . .
C9 C 0.07765(19) 0.3466(2) 0.09986(13) 0.0435(7) Uani 1 1 d . . . . .
H9 H 0.1380 0.3684 0.1000 0.052 Uiso 1 1 calc R . . . .
C10 C 0.0534(2) 0.2325(2) 0.11244(14) 0.0544(8) Uani 1 1 d . . . . .
H10 H 0.0975 0.1771 0.1213 0.065 Uiso 1 1 calc R . . . .
C11 C -0.0358(2) 0.1995(3) 0.11196(15) 0.0594(9) Uani 1 1 d . . . . .
H11 H -0.0512 0.1220 0.1207 0.071 Uiso 1 1 calc R . . . .
C12 C -0.1023(2) 0.2792(2) 0.09881(15) 0.0569(8) Uani 1 1 d . . . . .
H12 H -0.1625 0.2564 0.0982 0.068 Uiso 1 1 calc R . . . .
C13 C 0.11218(18) 0.8972(2) 0.04761(14) 0.0449(7) Uani 1 1 d . . . . .
C14 C -0.06315(17) 0.8269(2) 0.11565(12) 0.0379(6) Uani 1 1 d . . . . .
C15 C -0.0265(3) 0.8203(3) 0.17222(15) 0.0836(13) Uani 1 1 d . . . . .
H15 H 0.0256 0.7763 0.1781 0.100 Uiso 1 1 calc R . . . .
C16 C -0.0653(3) 0.8776(4) 0.22075(17) 0.1008(16) Uani 1 1 d . . . . .
H16 H -0.0385 0.8715 0.2585 0.121 Uiso 1 1 calc R . . . .
C17 C -0.1420(2) 0.9429(3) 0.21456(15) 0.0606(9) Uani 1 1 d . . . . .
C18 C -0.1776(2) 0.9513(3) 0.15767(14) 0.0520(8) Uani 1 1 d . . . . .
H18 H -0.2294 0.9958 0.1518 0.062 Uiso 1 1 calc R . . . .
C19 C -0.13839(18) 0.8951(2) 0.10859(13) 0.0449(7) Uani 1 1 d . . . . .
H19 H -0.1636 0.9040 0.0705 0.054 Uiso 1 1 calc R . . . .
C20 C -0.1840(3) 1.0070(3) 0.26753(18) 0.0892(13) Uani 1 1 d D U . . .
H20A H -0.1573 0.9899 0.3070 0.107 Uiso 0.48(2) 1 calc R . P A 2
H20 H -0.1347 1.0136 0.3025 0.107 Uiso 0.52(2) 1 d DR . P A 1
C21B C -0.2004(15) 1.1356(8) 0.2542(10) 0.104(5) Uani 0.48(2) 1 d D U P A 2
H21A H -0.1482 1.1687 0.2352 0.157 Uiso 0.48(2) 1 calc GR . P A 2
H21B H -0.2122 1.1767 0.2912 0.157 Uiso 0.48(2) 1 calc GR . P A 2
H21C H -0.2513 1.1433 0.2279 0.157 Uiso 0.48(2) 1 calc GR . P A 2
C22B C -0.2877(7) 0.9925(18) 0.2636(10) 0.136(5) Uani 0.48(2) 1 d D U P A 2
H22A H -0.3110 1.0432 0.2326 0.205 Uiso 0.48(2) 1 calc GR . P A 2
H22B H -0.3144 1.0131 0.3016 0.205 Uiso 0.48(2) 1 calc GR . P A 2
H22C H -0.3021 0.9122 0.2541 0.205 Uiso 0.48(2) 1 calc GR . P A 2
O1 O 0.11744(11) 0.58008(14) 0.07339(8) 0.0412(5) Uani 1 1 d . . . . .
O2 O -0.14573(12) 0.47180(16) 0.07157(9) 0.0518(6) Uani 1 1 d . . . . .
O3 O -0.19358(13) 0.64855(18) 0.04692(10) 0.0608(6) Uani 1 1 d . . . . .
N1 N 0.23053(15) 0.70270(19) 0.05340(11) 0.0536(7) Uani 1 1 d . . . . .
H1A H 0.2521 0.6343 0.0451 0.064 Uiso 1 1 d GR . . . .
H1B H 0.2418 0.7502 0.0241 0.064 Uiso 1 1 d GR . . . .
N2 N 0.14056(19) 0.9894(2) 0.04219(14) 0.0663(8) Uani 1 1 d . . . . .
C21A C -0.1672(16) 1.1355(9) 0.2666(11) 0.125(5) Uani 0.52(2) 1 d D U P A 1
H21D H -0.1047 1.1503 0.2744 0.188 Uiso 0.52(2) 1 calc GR . P A 1
H21E H -0.2032 1.1729 0.2970 0.188 Uiso 0.52(2) 1 calc GR . P A 1
H21F H -0.1830 1.1665 0.2277 0.188 Uiso 0.52(2) 1 calc GR . P A 1
C22A C -0.2624(9) 0.9503(12) 0.2942(6) 0.096(4) Uani 0.52(2) 1 d D U P A 1
H22D H -0.3119 0.9539 0.2664 0.145 Uiso 0.52(2) 1 calc GR . P A 1
H22E H -0.2784 0.9901 0.3309 0.145 Uiso 0.52(2) 1 calc GR . P A 1
H22F H -0.2486 0.8695 0.3029 0.145 Uiso 0.52(2) 1 calc GR . P A 1

loop_
_atom_site_aniso_label
_atom_site_aniso_U_11
_atom_site_aniso_U_22
_atom_site_aniso_U_33
_atom_site_aniso_U_23
_atom_site_aniso_U_13
_atom_site_aniso_U_12
C1 0.0313(13) 0.0281(13) 0.0476(16) 0.0005(11) 0.0034(12) -0.0040(11)
C2 0.0334(14) 0.0302(13) 0.0422(15) -0.0001(11) 0.0053(12) -0.0038(11)
C3 0.0311(13) 0.0356(13) 0.0382(14) 0.0056(11) -0.0017(12) 0.0006(11)
C4 0.0291(13) 0.0366(13) 0.0343(14) 0.0042(11) 0.0019(11) -0.0031(11)
C5 0.0270(13) 0.0355(13) 0.0326(13) 0.0011(11) 0.0035(11) -0.0041(11)
C6 0.0318(14) 0.0476(16) 0.0471(16) 0.0033(13) -0.0035(13) -0.0040(13)
C7 0.0395(15) 0.0390(15) 0.0429(15) 0.0023(12) 0.0020(13) -0.0067(13)
C8 0.0380(14) 0.0311(13) 0.0316(13) -0.0014(10) 0.0058(11) -0.0048(11)
C9 0.0436(16) 0.0342(14) 0.0528(17) -0.0014(12) 0.0060(14) -0.0001(13)
C10 0.061(2) 0.0342(15) 0.068(2) 0.0001(14) 0.0082(17) 0.0036(14)
C11 0.069(2) 0.0359(16) 0.073(2) 0.0051(15) 0.0111(18) -0.0104(16)
C12 0.0555(19) 0.0450(17) 0.070(2) 0.0026(15) 0.0051(17) -0.0195(15)
C13 0.0409(15) 0.0333(15) 0.0606(19) -0.0026(13) 0.0108(14) -0.0005(12)
C14 0.0351(14) 0.0362(14) 0.0425(16) 0.0033(11) 0.0025(12) 0.0040(12)
C15 0.086(3) 0.114(3) 0.051(2) -0.002(2) -0.0073(19) 0.064(2)
C16 0.121(4) 0.138(4) 0.044(2) -0.006(2) -0.007(2) 0.076(3)
C17 0.072(2) 0.059(2) 0.0503(19) 0.0001(15) 0.0123(18) 0.0176(17)
C18 0.0402(16) 0.0492(16) 0.066(2) -0.0118(15) -0.0009(15) 0.0117(14)
C19 0.0391(15) 0.0447(16) 0.0509(17) -0.0045(13) -0.0101(14) 0.0060(13)
C20 0.111(3) 0.095(3) 0.061(2) -0.002(2) 0.027(2) 0.038(3)
C21B 0.127(12) 0.086(6) 0.100(10) -0.058(6) 0.027(9) -0.009(6)
C22B 0.162(10) 0.119(10) 0.128(11) -0.033(8) 0.093(8) -0.001(8)
O1 0.0274(9) 0.0313(9) 0.0648(13) 0.0070(8) 0.0060(9) -0.0025(8)
O2 0.0350(11) 0.0471(11) 0.0734(15) 0.0084(10) -0.0046(10) -0.0114(9)
O3 0.0342(11) 0.0637(13) 0.0845(16) 0.0108(12) -0.0149(11) -0.0005(10)
N1 0.0342(13) 0.0387(12) 0.0879(19) 0.0073(13) 0.0124(13) -0.0031(11)
N2 0.0688(18) 0.0338(14) 0.096(2) -0.0022(14) 0.0169(16) -0.0082(13)
C21A 0.142(13) 0.126(8) 0.108(9) -0.081(6) 0.009(9) -0.038(7)
C22A 0.119(8) 0.109(7) 0.061(6) -0.006(5) 0.044(6) -0.012(6)

loop_
_atom_type_symbol
_atom_type_description
_atom_type_scat_dispersion_real
_atom_type_scat_dispersion_imag
_atom_type_scat_source
C C 0.0033 0.0016 'International Tables Vol C Tables 4.2.6.8 and 6.1.1.4'
H H 0.0000 0.0000 'International Tables Vol C Tables 4.2.6.8 and 6.1.1.4'
N N 0.0061 0.0033 'International Tables Vol C Tables 4.2.6.8 and 6.1.1.4'
O O 0.0106 0.0060 'International Tables Vol C Tables 4.2.6.8 and 6.1.1.4'

loop_
_geom_angle_atom_site_label_1
_geom_angle_atom_site_label_2
_geom_angle_atom_site_label_3
_geom_angle
_geom_angle_site_symmetry_1
_geom_angle_site_symmetry_3
C2 C1 O1 121.6(2) . .
N1 C1 C2 128.6(2) . .
N1 C1 O1 109.8(2) . .
C1 C2 C3 124.8(2) . .
C1 C2 C13 116.2(2) . .
C13 C2 C3 119.0(2) . .
C2 C3 H3 108.6 . .
C2 C3 C4 107.8(2) . .
C2 C3 C14 113.19(17) . .
C4 C3 H3 108.6 . .
C4 C3 C14 109.90(18) . .
C14 C3 H3 108.6 . .
C5 C4 C3 123.3(2) . .
C5 C4 C6 118.5(2) . .
C6 C4 C3 118.1(2) . .
C4 C5 C8 123.0(2) . .
C4 C5 O1 123.5(2) . .
O1 C5 C8 113.5(2) . .
O2 C6 C4 118.1(2) . .
O3 C6 C4 125.4(3) . .
O3 C6 O2 116.5(2) . .
C8 C7 C12 121.7(3) . .
O2 C7 C8 120.9(2) . .
O2 C7 C12 117.4(2) . .
C7 C8 C5 116.6(2) . .
C7 C8 C9 118.8(2) . .
C9 C8 C5 124.5(2) . .
C8 C9 H9 120.3 . .
C10 C9 C8 119.5(3) . .
C10 C9 H9 120.3 . .
C9 C10 H10 119.7 . .
C9 C10 C11 120.5(3) . .
C11 C10 H10 119.7 . .
C10 C11 H11 119.5 . .
C12 C11 C10 121.0(3) . .
C12 C11 H11 119.5 . .
C7 C12 H12 120.8 . .
C11 C12 C7 118.4(3) . .
C11 C12 H12 120.8 . .
N2 C13 C2 177.9(3) . .
C15 C14 C3 121.7(2) . .
C19 C14 C3 120.8(2) . .
C19 C14 C15 117.4(3) . .
C14 C15 H15 119.3 . .
C14 C15 C16 121.4(3) . .
C16 C15 H15 119.3 . .
C15 C16 H16 119.2 . .
C17 C16 C15 121.7(3) . .
C17 C16 H16 119.2 . .
C16 C17 C18 116.8(3) . .
C16 C17 C20 121.7(3) . .
C18 C17 C20 121.4(3) . .
C17 C18 H18 119.1 . .
C17 C18 C19 121.8(3) . .
C19 C18 H18 119.1 . .
C14 C19 C18 120.8(3) . .
C14 C19 H19 119.6 . .
C18 C19 H19 119.6 . .
C17 C20 H20A 115.5 . .
C17 C20 H20 108.3 . .
C17 C20 C22B 108.3(6) . .
C21B C20 C17 112.3(9) . .
C21B C20 H20A 115.5 . .
C21B C20 C22B 86.1(14) . .
C22B C20 H20A 115.5 . .
C21A C20 C17 113.1(11) . .
C21A C20 H20 80.0 . .
C22A C20 C17 115.6(5) . .
C22A C20 H20 106.5 . .
C22A C20 C21A 125.2(12) . .
C20 C21B H21A 109.5 . .
C20 C21B H21B 109.5 . .
C20 C21B H21C 109.5 . .
H21A C21B H21B 109.5 . .
H21A C21B H21C 109.5 . .
H21B C21B H21C 109.5 . .
C20 C22B H22A 109.5 . .
C20 C22B H22B 109.5 . .
C20 C22B H22C 109.5 . .
H22A C22B H22B 109.5 . .
H22A C22B H22C 109.5 . .
H22B C22B H22C 109.5 . .
C5 O1 C1 118.06(19) . .
C6 O2 C7 122.1(2) . .
C1 N1 H1A 109.3 . .
C1 N1 H1B 108.6 . .
H1A N1 H1B 109.4 . .
C20 C21A H21D 109.5 . .
C20 C21A H21E 109.5 . .
C20 C21A H21F 109.5 . .
H21D C21A H21E 109.5 . .
H21D C21A H21F 109.5 . .
H21E C21A H21F 109.5 . .
C20 C22A H22D 109.5 . .
C20 C22A H22E 109.5 . .
C20 C22A H22F 109.5 . .
H22D C22A H22E 109.5 . .
H22D C22A H22F 109.5 . .
H22E C22A H22F 109.5 . .

loop_
_geom_bond_atom_site_label_1
_geom_bond_atom_site_label_2
_geom_bond_distance
_geom_bond_site_symmetry_2
C1 C2 1.348(3) .
C1 O1 1.378(3) .
C1 N1 1.343(3) .
C2 C3 1.505(3) .
C2 C13 1.428(4) .
C3 H3 0.9800 .
C3 C4 1.513(3) .
C3 C14 1.536(3) .
C4 C5 1.339(3) .
C4 C6 1.445(3) .
C5 C8 1.439(3) .
C5 O1 1.369(3) .
C6 O2 1.374(3) .
C6 O3 1.210(3) .
C7 C8 1.380(4) .
C7 C12 1.382(4) .
C7 O2 1.380(3) .
C8 C9 1.397(4) .
C9 H9 0.9300 .
C9 C10 1.373(4) .
C10 H10 0.9300 .
C10 C11 1.377(4) .
C11 H11 0.9300 .
C11 C12 1.371(4) .
C12 H12 0.9300 .
C13 N2 1.135(3) .
C14 C15 1.370(4) .
C14 C19 1.369(4) .
C15 H15 0.9300 .
C15 C16 1.383(5) .
C16 H16 0.9300 .
C16 C17 1.367(5) .
C17 C18 1.371(4) .
C17 C20 1.515(5) .
C18 H18 0.9300 .
C18 C19 1.389(4) .
C19 H19 0.9300 .
C20 H20A 0.9800 .
C20 H20 1.0685 .
C20 C21B 1.511(9) .
C20 C22B 1.552(9) .
C20 C21A 1.481(9) .
C20 C22A 1.456(7) .
C21B H21A 0.9600 .
C21B H21B 0.9600 .
C21B H21C 0.9600 .
C22B H22A 0.9600 .
C22B H22B 0.9600 .
C22B H22C 0.9600 .
N1 H1A 0.8603 .
N1 H1B 0.8603 .
C21A H21D 0.9600 .
C21A H21E 0.9600 .
C21A H21F 0.9600 .
C22A H22D 0.9600 .
C22A H22E 0.9600 .
C22A H22F 0.9600 .
